data_4072874
loop_
_publ_author_name
'Li, Xiaofei'
'Cheng, Xiaoyan'
'Song, Haibin'
'Cui, Chunming'

_publ_section_title
;
 Synthesis of HC[(CBut)(NAr)]2Al (Ar = 2,6-Pri2C6H3) and Its Reaction with
 Isocyanides, a Bulky Azide, and H2O
;
_journal_issue 4
_journal_name_full Organometallics
_journal_page_first 1039
_journal_paper_doi 10.1021/om061107j
_journal_volume 26
_journal_year 2007
_chemical_formula_moiety 'C61 H87 Al N4'
_chemical_formula_sum 'C61 H87 Al N4'
_chemical_formula_weight 903.33
_chemical_name_systematic
; 
 ? 
;
_space_group_IT_number 14
_symmetry_cell_setting monoclinic
_symmetry_space_group_name_Hall '-P 2yn'
_symmetry_space_group_name_H-M 'P 1 21/n 1'
_atom_sites_solution_hydrogens geom
_atom_sites_solution_primary direct
_atom_sites_solution_secondary difmap
_audit_creation_method SHELXL-97
_cell_angle_alpha 90.00
_cell_angle_beta 91.189(2)
_cell_angle_gamma 90.00
_cell_formula_units_Z 4
_cell_length_a 14.255(2)
_cell_length_b 18.737(3)
_cell_length_c 21.076(3)
_cell_measurement_reflns_used 10244
_cell_measurement_temperature 294(2)
_cell_measurement_theta_max 27.9
_cell_measurement_theta_min 1.5
_cell_volume 5628.1(14)
_computing_cell_refinement 'CrystalClear (Rigaku/MSC Inc., 2005)'
_computing_data_collection 'CrystalClear (Rigaku/MSC Inc., 2005)'
_computing_data_reduction 'CrystalClear (Rigaku/MSC Inc., 2005)'
_computing_publication_material 'CrystalStructure 3.7.0'
_computing_structure_refinement 'SHELXL-97 (Sheldrick, 1997)'
_computing_structure_solution SIR92
_diffrn_ambient_temperature 294(2)
_diffrn_detector_area_resol_mean 7.31
_diffrn_measured_fraction_theta_full 0.999
_diffrn_measured_fraction_theta_max 0.999
_diffrn_measurement_device_type 'Rigaku Saturn'
_diffrn_measurement_method \w
_diffrn_radiation_monochromator confocal
_diffrn_radiation_source 'rotating anode'
_diffrn_radiation_type MoK\a
_diffrn_radiation_wavelength 0.71070
_diffrn_reflns_av_R_equivalents 0.0416
_diffrn_reflns_av_sigmaI/netI 0.0377
_diffrn_reflns_limit_h_max 17
_diffrn_reflns_limit_h_min -16
_diffrn_reflns_limit_k_max 23
_diffrn_reflns_limit_k_min -23
_diffrn_reflns_limit_l_max 25
_diffrn_reflns_limit_l_min -24
_diffrn_reflns_number 46034
_diffrn_reflns_theta_full 26.00
_diffrn_reflns_theta_max 26.00
_diffrn_reflns_theta_min 1.45
_exptl_absorpt_coefficient_mu 0.076
_exptl_absorpt_correction_T_max 0.9925
_exptl_absorpt_correction_T_min 0.9792
_exptl_absorpt_correction_type multi-scan
_exptl_absorpt_process_details 'Jacobson, R. (1998) Private communication'
_exptl_crystal_colour red
_exptl_crystal_density_diffrn 1.066
_exptl_crystal_density_method 'not measured'
_exptl_crystal_description block
_exptl_crystal_F_000 1976
_exptl_crystal_size_max 0.28
_exptl_crystal_size_mid 0.26
_exptl_crystal_size_min 0.10
_refine_diff_density_max 0.305
_refine_diff_density_min -0.266
_refine_diff_density_rms 0.036
_refine_ls_extinction_coef 0.0083(9)
_refine_ls_extinction_expression Fc^*^=kFc[1+0.001xFc^2^\l^3^/sin(2\q)]^-1/4^
_refine_ls_extinction_method SHELXL
_refine_ls_goodness_of_fit_ref 1.085
_refine_ls_hydrogen_treatment constr
_refine_ls_matrix_type full
_refine_ls_number_parameters 619
_refine_ls_number_reflns 11046
_refine_ls_number_restraints 0
_refine_ls_restrained_S_all 1.085
_refine_ls_R_factor_all 0.0922
_refine_ls_R_factor_gt 0.0673
_refine_ls_shift/su_max 0.001
_refine_ls_shift/su_mean 0.000
_refine_ls_structure_factor_coef Fsqd
_refine_ls_weighting_details 'calc w=1/[\s^2^(Fo^2^)+(0.0880P)^2^+1.0410P] where P=(Fo^2^+2Fc^2^)/3'
_refine_ls_weighting_scheme calc
_refine_ls_wR_factor_gt 0.1698
_refine_ls_wR_factor_ref 0.1878
_reflns_number_gt 8139
_reflns_number_total 11046
_reflns_threshold_expression >2sigma(I)
_cod_data_source_file om061107jsi20061212_085549.cif
_cod_data_source_block shelxl
_cod_original_cell_volume 5628.2(13)
_cod_database_code 4072874

loop_
_symmetry_equiv_pos_as_xyz
'x, y, z'
'-x+1/2, y+1/2, -z+1/2'
'-x, -y, -z'
'x-1/2, -y-1/2, z-1/2'

loop_
_atom_site_label
_atom_site_type_symbol
_atom_site_fract_x
_atom_site_fract_y
_atom_site_fract_z
_atom_site_U_iso_or_equiv
_atom_site_adp_type
_atom_site_occupancy
_atom_site_symmetry_multiplicity
_atom_site_calc_flag
_atom_site_refinement_flags
Al1 Al 0.26212(4) 0.19419(3) 0.07868(3) 0.04098(18) Uani 1 1 d .
N1 N 0.12396(12) 0.20429(9) 0.08037(7) 0.0445(4) Uani 1 1 d .
N3 N 0.31858(11) 0.26386(9) 0.02987(7) 0.0404(4) Uani 1 1 d .
N4 N 0.43268(12) 0.23127(9) 0.17477(7) 0.0463(4) Uani 1 1 d .
N5 N 0.45252(12) 0.32954(9) 0.06198(8) 0.0458(4) Uani 1 1 d .
C1 C 0.08548(15) 0.14312(12) 0.09554(10) 0.0501(5) Uani 1 1 d .
C2 C 0.15159(16) 0.08312(12) 0.10177(10) 0.0567(6) Uani 1 1 d .
H2 H 0.1309 0.0396 0.1174 0.068 Uiso 1 1 calc R
C3 C 0.24145(15) 0.09057(11) 0.08515(10) 0.0497(5) Uani 1 1 d .
C4 C 0.30823(18) 0.02714(13) 0.09010(13) 0.0663(7) Uani 1 1 d .
C5 C 0.2821(3) -0.0270(2) 0.0403(3) 0.187(3) Uani 1 1 d .
H5A H 0.2233 -0.0486 0.0505 0.280 Uiso 1 1 calc R
H5B H 0.3299 -0.0630 0.0388 0.280 Uiso 1 1 calc R
H5C H 0.2765 -0.0039 -0.0003 0.280 Uiso 1 1 calc R
C6 C 0.3081(3) -0.0042(2) 0.1571(2) 0.1500(19) Uani 1 1 d .
H6A H 0.2468 -0.0223 0.1659 0.225 Uiso 1 1 calc R
H6B H 0.3246 0.0323 0.1873 0.225 Uiso 1 1 calc R
H6C H 0.3530 -0.0423 0.1601 0.225 Uiso 1 1 calc R
C7 C 0.4090(2) 0.05142(17) 0.07882(18) 0.0976(10) Uani 1 1 d .
H7A H 0.4507 0.0115 0.0838 0.146 Uiso 1 1 calc R
H7B H 0.4260 0.0878 0.1090 0.146 Uiso 1 1 calc R
H7C H 0.4135 0.0702 0.0366 0.146 Uiso 1 1 calc R
C8 C -0.01744(16) 0.12613(14) 0.11129(11) 0.0623(6) Uani 1 1 d .
C9 C -0.09184(19) 0.1813(2) 0.09318(19) 0.1029(12) Uani 1 1 d .
H9A H -0.0895 0.1908 0.0485 0.154 Uiso 1 1 calc R
H9B H -0.0802 0.2246 0.1164 0.154 Uiso 1 1 calc R
H9C H -0.1528 0.1632 0.1033 0.154 Uiso 1 1 calc R
C10 C -0.0179(2) 0.1167(2) 0.18376(13) 0.0974(11) Uani 1 1 d .
H10A H -0.0043 0.1616 0.2039 0.146 Uiso 1 1 calc R
H10B H 0.0289 0.0824 0.1963 0.146 Uiso 1 1 calc R
H10C H -0.0785 0.1003 0.1964 0.146 Uiso 1 1 calc R
C11 C -0.0474(2) 0.05473(19) 0.08095(16) 0.0968(10) Uani 1 1 d .
H11A H -0.1123 0.0458 0.0894 0.145 Uiso 1 1 calc R
H11B H -0.0097 0.0169 0.0986 0.145 Uiso 1 1 calc R
H11C H -0.0389 0.0570 0.0359 0.145 Uiso 1 1 calc R
C12 C 0.06988(14) 0.26672(12) 0.06019(10) 0.0512(5) Uani 1 1 d .
C13 C 0.04176(16) 0.27060(13) -0.00391(11) 0.0595(6) Uani 1 1 d .
C14 C -0.0192(2) 0.32530(17) -0.02112(15) 0.0814(8) Uani 1 1 d .
H14 H -0.0419 0.3278 -0.0628 0.098 Uiso 1 1 calc R
C15 C -0.0468(2) 0.37578(18) 0.02181(18) 0.0926(10) Uani 1 1 d .
H15 H -0.0895 0.4109 0.0096 0.111 Uiso 1 1 calc R
C16 C -0.0114(2) 0.37434(16) 0.08268(17) 0.0868(9) Uani 1 1 d .
H16 H -0.0281 0.4102 0.1108 0.104 Uiso 1 1 calc R
C17 C 0.04940(18) 0.32027(13) 0.10361(12) 0.0630(6) Uani 1 1 d .
C18 C 0.0766(2) 0.21944(15) -0.05425(11) 0.0725(7) Uani 1 1 d .
H18 H 0.1367 0.2004 -0.0384 0.087 Uiso 1 1 calc R
C19 C 0.0961(2) 0.25624(19) -0.11678(13) 0.0869(9) Uani 1 1 d .
H19A H 0.0379 0.2702 -0.1368 0.130 Uiso 1 1 calc R
H19B H 0.1287 0.2240 -0.1440 0.130 Uiso 1 1 calc R
H19C H 0.1341 0.2978 -0.1090 0.130 Uiso 1 1 calc R
C20 C 0.0135(4) 0.1561(2) -0.06667(16) 0.1296(16) Uani 1 1 d .
H20A H 0.0155 0.1249 -0.0305 0.194 Uiso 1 1 calc R
H20B H 0.0345 0.1308 -0.1033 0.194 Uiso 1 1 calc R
H20C H -0.0497 0.1723 -0.0741 0.194 Uiso 1 1 calc R
C21 C 0.0897(2) 0.32150(15) 0.17042(12) 0.0740(8) Uani 1 1 d .
H21 H 0.1149 0.2739 0.1796 0.089 Uiso 1 1 calc R
C22 C 0.0168(3) 0.3386(2) 0.22116(17) 0.1255(14) Uani 1 1 d .
H22A H 0.0455 0.3343 0.2626 0.188 Uiso 1 1 calc R
H22B H -0.0346 0.3056 0.2174 0.188 Uiso 1 1 calc R
H22C H -0.0059 0.3864 0.2152 0.188 Uiso 1 1 calc R
C23 C 0.1713(2) 0.37416(18) 0.17492(16) 0.0931(9) Uani 1 1 d .
H23A H 0.2178 0.3614 0.1447 0.140 Uiso 1 1 calc R
H23B H 0.1986 0.3728 0.2169 0.140 Uiso 1 1 calc R
H23C H 0.1487 0.4215 0.1660 0.140 Uiso 1 1 calc R
C24 C 0.38914(13) 0.28430(10) 0.07424(8) 0.0395(4) Uani 1 1 d .
C25 C 0.36993(14) 0.23534(10) 0.13049(8) 0.0409(4) Uani 1 1 d .
C26 C 0.32423(14) 0.29038(12) -0.03432(9) 0.0450(5) Uani 1 1 d .
C27 C 0.34314(17) 0.24237(14) -0.08373(10) 0.0579(6) Uani 1 1 d .
C28 C 0.3512(2) 0.26971(19) -0.14528(11) 0.0791(8) Uani 1 1 d .
H28 H 0.3637 0.2388 -0.1785 0.095 Uiso 1 1 calc R
C29 C 0.3408(2) 0.34109(19) -0.15733(12) 0.0838(9) Uani 1 1 d .
H29 H 0.3473 0.3583 -0.1984 0.101 Uiso 1 1 calc R
C30 C 0.32124(19) 0.38665(16) -0.10941(12) 0.0717(7) Uani 1 1 d .
H30 H 0.3137 0.4349 -0.1184 0.086 Uiso 1 1 calc R
C31 C 0.31209(16) 0.36339(12) -0.04713(10) 0.0532(5) Uani 1 1 d .
C32 C 0.3585(2) 0.16349(16) -0.07353(13) 0.0770(8) Uani 1 1 d .
H32 H 0.3450 0.1531 -0.0291 0.092 Uiso 1 1 calc R
C33 C 0.2935(3) 0.1166(2) -0.1149(2) 0.1429(17) Uani 1 1 d .
H33A H 0.3065 0.1246 -0.1589 0.214 Uiso 1 1 calc R
H33B H 0.2293 0.1287 -0.1071 0.214 Uiso 1 1 calc R
H33C H 0.3041 0.0673 -0.1048 0.214 Uiso 1 1 calc R
C34 C 0.4598(3) 0.1424(2) -0.08451(19) 0.1172(13) Uani 1 1 d .
H34A H 0.4761 0.1540 -0.1272 0.176 Uiso 1 1 calc R
H34B H 0.4670 0.0919 -0.0779 0.176 Uiso 1 1 calc R
H34C H 0.5002 0.1677 -0.0554 0.176 Uiso 1 1 calc R
C35 C 0.28748(19) 0.41791(13) 0.00240(12) 0.0663(7) Uani 1 1 d .
H35 H 0.2881 0.3939 0.0437 0.080 Uiso 1 1 calc R
C36 C 0.1891(2) 0.44727(18) -0.00976(18) 0.1017(11) Uani 1 1 d .
H36A H 0.1731 0.4793 0.0239 0.153 Uiso 1 1 calc R
H36B H 0.1450 0.4086 -0.0114 0.153 Uiso 1 1 calc R
H36C H 0.1872 0.4724 -0.0495 0.153 Uiso 1 1 calc R
C37 C 0.3590(3) 0.47844(16) 0.00579(16) 0.0990(10) Uani 1 1 d .
H37A H 0.3580 0.5041 -0.0337 0.148 Uiso 1 1 calc R
H37B H 0.4205 0.4590 0.0135 0.148 Uiso 1 1 calc R
H37C H 0.3435 0.5103 0.0397 0.148 Uiso 1 1 calc R
C38 C 0.53438(15) 0.34706(12) 0.09747(9) 0.0488(5) Uani 1 1 d .
C39 C 0.61940(16) 0.32438(13) 0.07064(11) 0.0560(6) Uani 1 1 d .
C40 C 0.70357(19) 0.34727(17) 0.09796(14) 0.0757(8) Uani 1 1 d .
H40 H 0.7598 0.3323 0.0808 0.091 Uiso 1 1 calc R
C41 C 0.7053(2) 0.39136(18) 0.14966(15) 0.0843(9) Uani 1 1 d .
H41 H 0.7623 0.4060 0.1675 0.101 Uiso 1 1 calc R
C42 C 0.6227(2) 0.41403(16) 0.17521(13) 0.0769(8) Uani 1 1 d .
H42 H 0.6247 0.4444 0.2101 0.092 Uiso 1 1 calc R
C43 C 0.53534(17) 0.39249(13) 0.15003(11) 0.0589(6) Uani 1 1 d .
C44 C 0.61635(17) 0.27843(14) 0.01172(11) 0.0622(6) Uani 1 1 d .
H44 H 0.5602 0.2485 0.0146 0.075 Uiso 1 1 calc R
C45 C 0.6033(2) 0.32414(17) -0.04800(13) 0.0839(9) Uani 1 1 d .
H45A H 0.5498 0.3546 -0.0434 0.126 Uiso 1 1 calc R
H45B H 0.5937 0.2937 -0.0842 0.126 Uiso 1 1 calc R
H45C H 0.6583 0.3528 -0.0539 0.126 Uiso 1 1 calc R
C46 C 0.6988(2) 0.22809(18) 0.00506(16) 0.0942(10) Uani 1 1 d .
H46A H 0.7554 0.2553 0.0006 0.141 Uiso 1 1 calc R
H46B H 0.6891 0.1987 -0.0318 0.141 Uiso 1 1 calc R
H46C H 0.7041 0.1984 0.0421 0.141 Uiso 1 1 calc R
C47 C 0.4470(2) 0.41930(16) 0.17963(13) 0.0776(8) Uani 1 1 d .
H47 H 0.3937 0.3972 0.1570 0.093 Uiso 1 1 calc R
C48 C 0.4371(3) 0.50044(19) 0.17257(17) 0.1161(13) Uani 1 1 d .
H48A H 0.4885 0.5235 0.1945 0.174 Uiso 1 1 calc R
H48B H 0.3790 0.5156 0.1904 0.174 Uiso 1 1 calc R
H48C H 0.4378 0.5129 0.1284 0.174 Uiso 1 1 calc R
C49 C 0.4417(3) 0.3977(2) 0.24930(15) 0.1100(12) Uani 1 1 d .
H49A H 0.4481 0.3469 0.2529 0.165 Uiso 1 1 calc R
H49B H 0.3822 0.4121 0.2657 0.165 Uiso 1 1 calc R
H49C H 0.4913 0.4206 0.2731 0.165 Uiso 1 1 calc R
C50 C 0.43258(16) 0.17908(12) 0.22384(9) 0.0513(5) Uani 1 1 d .
C51 C 0.51472(18) 0.13693(13) 0.22790(11) 0.0606(6) Uani 1 1 d .
C52 C 0.5214(2) 0.08632(15) 0.27563(13) 0.0784(8) Uani 1 1 d .
H52 H 0.5740 0.0570 0.2779 0.094 Uiso 1 1 calc R
C53 C 0.4524(2) 0.07823(16) 0.31976(14) 0.0834(9) Uani 1 1 d .
H53 H 0.4584 0.0439 0.3514 0.100 Uiso 1 1 calc R
C54 C 0.3750(2) 0.12113(15) 0.31669(11) 0.0743(8) Uani 1 1 d .
H54 H 0.3290 0.1158 0.3470 0.089 Uiso 1 1 calc R
C55 C 0.36271(17) 0.17298(13) 0.26912(10) 0.0565(6) Uani 1 1 d .
C56 C 0.59519(18) 0.14878(15) 0.18271(12) 0.0679(7) Uani 1 1 d .
H56 H 0.5680 0.1668 0.1427 0.081 Uiso 1 1 calc R
C57 C 0.6497(3) 0.0811(2) 0.16740(19) 0.1113(12) Uani 1 1 d .
H57A H 0.6852 0.0661 0.2043 0.167 Uiso 1 1 calc R
H57B H 0.6916 0.0905 0.1333 0.167 Uiso 1 1 calc R
H57C H 0.6065 0.0440 0.1550 0.167 Uiso 1 1 calc R
C58 C 0.6595(2) 0.20609(18) 0.20923(14) 0.0873(9) Uani 1 1 d .
H58A H 0.6863 0.1904 0.2490 0.131 Uiso 1 1 calc R
H58B H 0.6243 0.2491 0.2157 0.131 Uiso 1 1 calc R
H58C H 0.7087 0.2152 0.1799 0.131 Uiso 1 1 calc R
C59 C 0.27726(18) 0.21991(14) 0.27153(10) 0.0634(6) Uani 1 1 d .
H59 H 0.2770 0.2504 0.2338 0.076 Uiso 1 1 calc R
C60 C 0.2793(2) 0.26874(18) 0.32979(13) 0.0900(9) Uani 1 1 d .
H60A H 0.2784 0.2402 0.3676 0.135 Uiso 1 1 calc R
H60B H 0.2255 0.2995 0.3285 0.135 Uiso 1 1 calc R
H60C H 0.3354 0.2971 0.3298 0.135 Uiso 1 1 calc R
C61 C 0.1861(2) 0.17625(19) 0.26982(14) 0.0872(9) Uani 1 1 d .
H61A H 0.1821 0.1495 0.2310 0.131 Uiso 1 1 calc R
H61B H 0.1333 0.2079 0.2721 0.131 Uiso 1 1 calc R
H61C H 0.1858 0.1441 0.3053 0.131 Uiso 1 1 calc R

loop_
_atom_site_aniso_label
_atom_site_aniso_U_11
_atom_site_aniso_U_22
_atom_site_aniso_U_33
_atom_site_aniso_U_23
_atom_site_aniso_U_13
_atom_site_aniso_U_12
Al1 0.0411(3) 0.0375(3) 0.0443(3) 0.0019(2) 0.0009(2) 0.0023(2)
N1 0.0422(9) 0.0450(10) 0.0463(9) 0.0053(7) 0.0016(7) 0.0034(8)
N3 0.0418(9) 0.0397(9) 0.0397(8) 0.0022(7) 0.0016(7) 0.0034(7)
N4 0.0511(10) 0.0455(10) 0.0421(9) 0.0025(7) -0.0021(8) -0.0001(8)
N5 0.0435(9) 0.0449(10) 0.0492(9) 0.0016(7) 0.0046(7) -0.0016(8)
C1 0.0474(12) 0.0528(13) 0.0500(11) 0.0085(10) 0.0007(9) -0.0062(10)
C2 0.0600(14) 0.0445(13) 0.0654(13) 0.0113(10) -0.0046(11) -0.0057(11)
C3 0.0519(13) 0.0415(12) 0.0553(12) -0.0009(9) -0.0070(10) 0.0025(9)
C4 0.0685(16) 0.0389(13) 0.0907(17) 0.0019(12) -0.0137(13) 0.0100(11)
C5 0.149(4) 0.097(3) 0.309(7) -0.121(4) -0.110(4) 0.060(3)
C6 0.129(3) 0.140(4) 0.182(4) 0.098(3) 0.014(3) 0.057(3)
C7 0.0720(19) 0.070(2) 0.151(3) -0.0049(19) -0.0024(19) 0.0287(16)
C8 0.0443(12) 0.0743(18) 0.0684(14) 0.0117(12) 0.0027(11) -0.0090(12)
C9 0.0416(15) 0.116(3) 0.152(3) 0.038(2) 0.0192(17) 0.0007(16)
C10 0.0687(18) 0.151(3) 0.0728(17) 0.0156(18) 0.0166(14) -0.0299(19)
C11 0.0725(19) 0.100(3) 0.118(2) -0.003(2) 0.0019(17) -0.0364(18)
C12 0.0409(11) 0.0506(13) 0.0622(13) 0.0094(10) 0.0045(10) 0.0086(10)
C13 0.0501(13) 0.0607(15) 0.0672(14) 0.0142(12) -0.0078(11) 0.0081(11)
C14 0.0672(17) 0.083(2) 0.093(2) 0.0259(17) -0.0119(15) 0.0189(15)
C15 0.0712(19) 0.082(2) 0.124(3) 0.027(2) 0.0071(18) 0.0339(17)
C16 0.080(2) 0.0680(19) 0.113(2) 0.0075(17) 0.0264(18) 0.0292(16)
C17 0.0604(15) 0.0552(15) 0.0743(16) 0.0051(12) 0.0197(12) 0.0120(12)
C18 0.0845(19) 0.0728(19) 0.0594(14) 0.0054(13) -0.0190(13) 0.0123(15)
C19 0.080(2) 0.109(3) 0.0719(17) 0.0099(16) -0.0026(15) 0.0022(18)
C20 0.210(5) 0.103(3) 0.077(2) 0.0009(19) 0.010(2) -0.054(3)
C21 0.090(2) 0.0669(18) 0.0661(15) -0.0061(12) 0.0230(14) 0.0171(15)
C22 0.135(3) 0.150(4) 0.094(2) -0.023(2) 0.053(2) 0.016(3)
C23 0.100(2) 0.085(2) 0.094(2) -0.0116(17) 0.0029(18) 0.0027(19)
C24 0.0397(10) 0.0373(11) 0.0417(10) -0.0019(8) 0.0058(8) 0.0058(8)
C25 0.0461(11) 0.0370(11) 0.0397(10) 0.0002(8) 0.0058(8) 0.0041(9)
C26 0.0427(11) 0.0529(13) 0.0396(10) 0.0059(9) 0.0026(8) 0.0015(9)
C27 0.0591(14) 0.0648(16) 0.0500(12) -0.0033(10) 0.0058(10) 0.0035(12)
C28 0.088(2) 0.105(3) 0.0443(13) -0.0066(14) 0.0086(13) 0.0032(17)
C29 0.096(2) 0.106(3) 0.0497(14) 0.0213(15) 0.0063(14) -0.0103(19)
C30 0.0821(18) 0.0708(18) 0.0621(15) 0.0255(13) 0.0006(13) -0.0046(14)
C31 0.0534(13) 0.0536(14) 0.0527(12) 0.0130(10) 0.0024(10) -0.0030(10)
C32 0.097(2) 0.0700(19) 0.0650(15) -0.0156(13) 0.0155(14) 0.0185(16)
C33 0.122(3) 0.091(3) 0.215(5) -0.053(3) -0.017(3) 0.006(2)
C34 0.105(3) 0.106(3) 0.140(3) -0.023(2) -0.004(2) 0.036(2)
C35 0.0811(17) 0.0471(14) 0.0708(15) 0.0100(12) 0.0059(13) 0.0087(12)
C36 0.096(2) 0.079(2) 0.131(3) 0.014(2) 0.016(2) 0.0332(19)
C37 0.137(3) 0.0555(18) 0.104(2) 0.0060(16) -0.008(2) -0.0147(19)
C38 0.0503(12) 0.0472(13) 0.0488(11) 0.0065(9) -0.0002(9) -0.0083(10)
C39 0.0480(13) 0.0591(15) 0.0610(13) 0.0066(11) 0.0055(10) -0.0051(11)
C40 0.0519(15) 0.090(2) 0.0854(18) 0.0082(16) 0.0004(13) -0.0082(14)
C41 0.0625(17) 0.096(2) 0.094(2) 0.0030(18) -0.0134(16) -0.0250(16)
C42 0.087(2) 0.0740(19) 0.0696(16) -0.0094(14) -0.0106(15) -0.0264(16)
C43 0.0655(15) 0.0528(14) 0.0584(13) -0.0040(10) 0.0023(11) -0.0123(11)
C44 0.0543(14) 0.0633(16) 0.0694(15) -0.0003(12) 0.0111(11) 0.0040(12)
C45 0.097(2) 0.087(2) 0.0674(16) 0.0033(14) 0.0141(15) 0.0146(17)
C46 0.082(2) 0.096(2) 0.105(2) -0.0051(18) 0.0140(17) 0.0258(18)
C47 0.0797(18) 0.077(2) 0.0768(17) -0.0307(14) 0.0070(14) -0.0051(15)
C48 0.156(4) 0.085(3) 0.107(2) -0.026(2) 0.005(2) 0.034(2)
C49 0.141(3) 0.102(3) 0.089(2) -0.0181(19) 0.047(2) -0.016(2)
C50 0.0621(14) 0.0476(13) 0.0437(11) 0.0027(9) -0.0098(10) -0.0080(10)
C51 0.0683(15) 0.0544(15) 0.0585(13) 0.0025(11) -0.0172(11) 0.0019(12)
C52 0.091(2) 0.0632(18) 0.0798(18) 0.0108(14) -0.0228(16) 0.0071(15)
C53 0.111(2) 0.0660(19) 0.0723(17) 0.0240(14) -0.0254(17) -0.0066(17)
C54 0.095(2) 0.0747(19) 0.0523(13) 0.0152(12) -0.0092(13) -0.0237(16)
C55 0.0687(15) 0.0564(14) 0.0440(11) 0.0049(10) -0.0082(10) -0.0118(12)
C56 0.0631(15) 0.0709(18) 0.0692(15) 0.0009(13) -0.0109(12) 0.0118(13)
C57 0.091(2) 0.094(3) 0.148(3) -0.011(2) 0.009(2) 0.026(2)
C58 0.078(2) 0.098(2) 0.0858(19) 0.0028(17) -0.0061(16) -0.0105(17)
C59 0.0720(16) 0.0722(17) 0.0463(12) 0.0056(11) 0.0087(11) -0.0099(13)
C60 0.109(2) 0.090(2) 0.0710(17) -0.0115(15) 0.0201(16) -0.0123(19)
C61 0.0730(19) 0.112(3) 0.0763(18) 0.0054(16) 0.0022(14) -0.0190(17)

loop_
_atom_type_symbol
_atom_type_description
_atom_type_scat_dispersion_real
_atom_type_scat_dispersion_imag
_atom_type_scat_source
C C 0.0033 0.0016 'International Tables Vol C Tables 4.2.6.8 and 6.1.1.4'
H H 0.0000 0.0000 'International Tables Vol C Tables 4.2.6.8 and 6.1.1.4'
N N 0.0061 0.0033 'International Tables Vol C Tables 4.2.6.8 and 6.1.1.4'
Al Al 0.0645 0.0514 'International Tables Vol C Tables 4.2.6.8 and 6.1.1.4'

loop_
_geom_angle_atom_site_label_1
_geom_angle_atom_site_label_2
_geom_angle_atom_site_label_3
_geom_angle
N3 Al1 C3 143.06(9)
N3 Al1 N1 112.69(7)
C3 Al1 N1 86.71(8)
N3 Al1 C25 72.38(7)
C3 Al1 C25 116.89(9)
N1 Al1 C25 134.42(8)
N3 Al1 C24 34.36(6)
C3 Al1 C24 141.70(8)
N1 Al1 C24 131.55(7)
C25 Al1 C24 38.02(7)
C1 N1 C12 123.35(18)
C1 N1 Al1 109.98(14)
C12 N1 Al1 126.23(13)
C24 N3 C26 118.29(16)
C24 N3 Al1 97.75(11)
C26 N3 Al1 142.56(14)
C25 N4 C50 123.98(18)
C24 N5 C38 129.16(17)
N1 C1 C2 114.76(19)
N1 C1 C8 129.5(2)
C2 C1 C8 115.65(19)
C3 C2 C1 120.7(2)
C3 C2 H2 119.7
C1 C2 H2 119.7
C2 C3 C4 119.9(2)
C2 C3 Al1 105.41(16)
C4 C3 Al1 132.78(17)
C5 C4 C3 109.5(2)
C5 C4 C6 112.4(4)
C3 C4 C6 110.5(2)
C5 C4 C7 108.2(3)
C3 C4 C7 110.1(2)
C6 C4 C7 106.1(3)
C4 C5 H5A 109.5
C4 C5 H5B 109.5
H5A C5 H5B 109.5
C4 C5 H5C 109.5
H5A C5 H5C 109.5
H5B C5 H5C 109.5
C4 C6 H6A 109.5
C4 C6 H6B 109.5
H6A C6 H6B 109.5
C4 C6 H6C 109.5
H6A C6 H6C 109.5
H6B C6 H6C 109.5
C4 C7 H7A 109.5
C4 C7 H7B 109.5
H7A C7 H7B 109.5
C4 C7 H7C 109.5
H7A C7 H7C 109.5
H7B C7 H7C 109.5
C9 C8 C10 108.0(3)
C9 C8 C11 107.4(2)
C10 C8 C11 107.8(2)
C9 C8 C1 117.8(2)
C10 C8 C1 105.10(19)
C11 C8 C1 110.3(2)
C8 C9 H9A 109.5
C8 C9 H9B 109.5
H9A C9 H9B 109.5
C8 C9 H9C 109.5
H9A C9 H9C 109.5
H9B C9 H9C 109.5
C8 C10 H10A 109.5
C8 C10 H10B 109.5
H10A C10 H10B 109.5
C8 C10 H10C 109.5
H10A C10 H10C 109.5
H10B C10 H10C 109.5
C8 C11 H11A 109.5
C8 C11 H11B 109.5
H11A C11 H11B 109.5
C8 C11 H11C 109.5
H11A C11 H11C 109.5
H11B C11 H11C 109.5
C17 C12 C13 122.4(2)
C17 C12 N1 120.18(19)
C13 C12 N1 117.4(2)
C14 C13 C12 117.1(2)
C14 C13 C18 119.7(2)
C12 C13 C18 123.2(2)
C15 C14 C13 121.6(3)
C15 C14 H14 119.2
C13 C14 H14 119.2
C16 C15 C14 119.9(3)
C16 C15 H15 120.0
C14 C15 H15 120.0
C15 C16 C17 121.6(3)
C15 C16 H16 119.2
C17 C16 H16 119.2
C12 C17 C16 116.8(3)
C12 C17 C21 122.9(2)
C16 C17 C21 120.3(3)
C20 C18 C19 109.0(2)
C20 C18 C13 114.5(3)
C19 C18 C13 112.8(2)
C20 C18 H18 106.7
C19 C18 H18 106.7
C13 C18 H18 106.7
C18 C19 H19A 109.5
C18 C19 H19B 109.5
H19A C19 H19B 109.5
C18 C19 H19C 109.5
H19A C19 H19C 109.5
H19B C19 H19C 109.5
C18 C20 H20A 109.5
C18 C20 H20B 109.5
H20A C20 H20B 109.5
C18 C20 H20C 109.5
H20A C20 H20C 109.5
H20B C20 H20C 109.5
C17 C21 C23 110.0(2)
C17 C21 C22 113.7(3)
C23 C21 C22 110.3(3)
C17 C21 H21 107.5
C23 C21 H21 107.5
C22 C21 H21 107.5
C21 C22 H22A 109.5
C21 C22 H22B 109.5
H22A C22 H22B 109.5
C21 C22 H22C 109.5
H22A C22 H22C 109.5
H22B C22 H22C 109.5
C21 C23 H23A 109.5
C21 C23 H23B 109.5
H23A C23 H23B 109.5
C21 C23 H23C 109.5
H23A C23 H23C 109.5
H23B C23 H23C 109.5
N5 C24 N3 123.13(17)
N5 C24 C25 134.31(18)
N3 C24 C25 102.37(16)
N5 C24 Al1 170.42(15)
N3 C24 Al1 47.89(9)
C25 C24 Al1 54.49(10)
N4 C25 C24 117.85(17)
N4 C25 Al1 151.98(16)
C24 C25 Al1 87.50(11)
C31 C26 C27 120.36(19)
C31 C26 N3 120.38(18)
C27 C26 N3 119.25(19)
C28 C27 C26 118.2(2)
C28 C27 C32 118.4(2)
C26 C27 C32 123.4(2)
C29 C28 C27 121.2(3)
C29 C28 H28 119.4
C27 C28 H28 119.4
C30 C29 C28 120.0(2)
C30 C29 H29 120.0
C28 C29 H29 120.0
C29 C30 C31 122.0(3)
C29 C30 H30 119.0
C31 C30 H30 119.0
C30 C31 C26 118.2(2)
C30 C31 C35 118.0(2)
C26 C31 C35 123.82(19)
C27 C32 C34 111.7(3)
C27 C32 C33 113.3(3)
C34 C32 C33 109.2(3)
C27 C32 H32 107.5
C34 C32 H32 107.5
C33 C32 H32 107.5
C32 C33 H33A 109.5
C32 C33 H33B 109.5
H33A C33 H33B 109.5
C32 C33 H33C 109.5
H33A C33 H33C 109.5
H33B C33 H33C 109.5
C32 C34 H34A 109.5
C32 C34 H34B 109.5
H34A C34 H34B 109.5
C32 C34 H34C 109.5
H34A C34 H34C 109.5
H34B C34 H34C 109.5
C31 C35 C36 110.8(2)
C31 C35 C37 111.8(2)
C36 C35 C37 110.6(2)
C31 C35 H35 107.8
C36 C35 H35 107.8
C37 C35 H35 107.8
C35 C36 H36A 109.5
C35 C36 H36B 109.5
H36A C36 H36B 109.5
C35 C36 H36C 109.5
H36A C36 H36C 109.5
H36B C36 H36C 109.5
C35 C37 H37A 109.5
C35 C37 H37B 109.5
H37A C37 H37B 109.5
C35 C37 H37C 109.5
H37A C37 H37C 109.5
H37B C37 H37C 109.5
C43 C38 N5 123.8(2)
C43 C38 C39 120.4(2)
N5 C38 C39 115.11(19)
C40 C39 C38 118.8(2)
C40 C39 C44 121.8(2)
C38 C39 C44 119.3(2)
C41 C40 C39 121.2(3)
C41 C40 H40 119.4
C39 C40 H40 119.4
C40 C41 C42 119.9(3)
C40 C41 H41 120.0
C42 C41 H41 120.0
C41 C42 C43 121.6(3)
C41 C42 H42 119.2
C43 C42 H42 119.2
C38 C43 C42 118.0(2)
C38 C43 C47 122.6(2)
C42 C43 C47 119.5(2)
C39 C44 C46 114.9(2)
C39 C44 C45 111.0(2)
C46 C44 C45 110.7(2)
C39 C44 H44 106.6
C46 C44 H44 106.6
C45 C44 H44 106.6
C44 C45 H45A 109.5
C44 C45 H45B 109.5
H45A C45 H45B 109.5
C44 C45 H45C 109.5
H45A C45 H45C 109.5
H45B C45 H45C 109.5
C44 C46 H46A 109.5
C44 C46 H46B 109.5
H46A C46 H46B 109.5
C44 C46 H46C 109.5
H46A C46 H46C 109.5
H46B C46 H46C 109.5
C43 C47 C49 111.7(3)
C43 C47 C48 111.5(3)
C49 C47 C48 110.5(2)
C43 C47 H47 107.7
C49 C47 H47 107.7
C48 C47 H47 107.7
C47 C48 H48A 109.5
C47 C48 H48B 109.5
H48A C48 H48B 109.5
C47 C48 H48C 109.5
H48A C48 H48C 109.5
H48B C48 H48C 109.5
C47 C49 H49A 109.5
C47 C49 H49B 109.5
H49A C49 H49B 109.5
C47 C49 H49C 109.5
H49A C49 H49C 109.5
H49B C49 H49C 109.5
C55 C50 C51 120.9(2)
C55 C50 N4 124.3(2)
C51 C50 N4 114.5(2)
C52 C51 C50 118.1(2)
C52 C51 C56 120.9(2)
C50 C51 C56 121.0(2)
C53 C52 C51 121.8(3)
C53 C52 H52 119.1
C51 C52 H52 119.1
C54 C53 C52 119.4(3)
C54 C53 H53 120.3
C52 C53 H53 120.3
C53 C54 C55 122.0(3)
C53 C54 H54 119.0
C55 C54 H54 119.0
C50 C55 C54 117.6(2)
C50 C55 C59 124.3(2)
C54 C55 C59 118.0(2)
C58 C56 C51 109.3(2)
C58 C56 C57 111.2(3)
C51 C56 C57 113.9(3)
C58 C56 H56 107.4
C51 C56 H56 107.4
C57 C56 H56 107.4
C56 C57 H57A 109.5
C56 C57 H57B 109.5
H57A C57 H57B 109.5
C56 C57 H57C 109.5
H57A C57 H57C 109.5
H57B C57 H57C 109.5
C56 C58 H58A 109.5
C56 C58 H58B 109.5
H58A C58 H58B 109.5
C56 C58 H58C 109.5
H58A C58 H58C 109.5
H58B C58 H58C 109.5
C55 C59 C60 112.0(2)
C55 C59 C61 111.9(2)
C60 C59 C61 109.8(2)
C55 C59 H59 107.6
C60 C59 H59 107.6
C61 C59 H59 107.6
C59 C60 H60A 109.5
C59 C60 H60B 109.5
H60A C60 H60B 109.5
C59 C60 H60C 109.5
H60A C60 H60C 109.5
H60B C60 H60C 109.5
C59 C61 H61A 109.5
C59 C61 H61B 109.5
H61A C61 H61B 109.5
C59 C61 H61C 109.5
H61A C61 H61C 109.5
H61B C61 H61C 109.5

loop_
_geom_bond_atom_site_label_1
_geom_bond_atom_site_label_2
_geom_bond_distance
Al1 N3 1.8559(17)
Al1 C3 1.969(2)
Al1 N1 1.9795(18)
Al1 C25 2.020(2)
Al1 C24 2.479(2)
N1 C1 1.313(3)
N1 C12 1.459(3)
N3 C24 1.412(2)
N3 C26 1.445(2)
N4 C25 1.282(2)
N4 C50 1.423(3)
N5 C24 1.269(2)
N5 C38 1.412(3)
C1 C2 1.471(3)
C1 C8 1.544(3)
C2 C3 1.342(3)
C2 H2 0.9300
C3 C4 1.525(3)
C4 C5 1.501(4)
C4 C6 1.529(4)
C4 C7 1.530(4)
C5 H5A 0.9600
C5 H5B 0.9600
C5 H5C 0.9600
C6 H6A 0.9600
C6 H6B 0.9600
C6 H6C 0.9600
C7 H7A 0.9600
C7 H7B 0.9600
C7 H7C 0.9600
C8 C9 1.524(4)
C8 C10 1.538(4)
C8 C11 1.539(4)
C9 H9A 0.9600
C9 H9B 0.9600
C9 H9C 0.9600
C10 H10A 0.9600
C10 H10B 0.9600
C10 H10C 0.9600
C11 H11A 0.9600
C11 H11B 0.9600
C11 H11C 0.9600
C12 C17 1.393(3)
C12 C13 1.403(3)
C13 C14 1.387(3)
C13 C18 1.521(4)
C14 C15 1.372(4)
C14 H14 0.9300
C15 C16 1.369(4)
C15 H15 0.9300
C16 C17 1.398(4)
C16 H16 0.9300
C17 C21 1.510(4)
C18 C20 1.509(4)
C18 C19 1.518(4)
C18 H18 0.9800
C19 H19A 0.9600
C19 H19B 0.9600
C19 H19C 0.9600
C20 H20A 0.9600
C20 H20B 0.9600
C20 H20C 0.9600
C21 C23 1.526(4)
C21 C22 1.540(4)
C21 H21 0.9800
C22 H22A 0.9600
C22 H22B 0.9600
C22 H22C 0.9600
C23 H23A 0.9600
C23 H23B 0.9600
C23 H23C 0.9600
C24 C25 1.528(3)
C26 C31 1.405(3)
C26 C27 1.406(3)
C27 C28 1.402(3)
C27 C32 1.509(4)
C28 C29 1.369(4)
C28 H28 0.9300
C29 C30 1.356(4)
C29 H29 0.9300
C30 C31 1.392(3)
C30 H30 0.9300
C31 C35 1.507(3)
C32 C34 1.519(4)
C32 C33 1.536(5)
C32 H32 0.9800
C33 H33A 0.9600
C33 H33B 0.9600
C33 H33C 0.9600
C34 H34A 0.9600
C34 H34B 0.9600
C34 H34C 0.9600
C35 C36 1.524(4)
C35 C37 1.526(4)
C35 H35 0.9800
C36 H36A 0.9600
C36 H36B 0.9600
C36 H36C 0.9600
C37 H37A 0.9600
C37 H37B 0.9600
C37 H37C 0.9600
C38 C43 1.397(3)
C38 C39 1.413(3)
C39 C40 1.388(3)
C39 C44 1.511(3)
C40 C41 1.367(4)
C40 H40 0.9300
C41 C42 1.372(4)
C41 H41 0.9300
C42 C43 1.403(3)
C42 H42 0.9300
C43 C47 1.504(4)
C44 C46 1.516(4)
C44 C45 1.530(4)
C44 H44 0.9800
C45 H45A 0.9600
C45 H45B 0.9600
C45 H45C 0.9600
C46 H46A 0.9600
C46 H46B 0.9600
C46 H46C 0.9600
C47 C49 1.526(4)
C47 C48 1.534(4)
C47 H47 0.9800
C48 H48A 0.9600
C48 H48B 0.9600
C48 H48C 0.9600
C49 H49A 0.9600
C49 H49B 0.9600
C49 H49C 0.9600
C50 C55 1.398(3)
C50 C51 1.414(3)
C51 C52 1.384(3)
C51 C56 1.522(4)
C52 C53 1.376(4)
C52 H52 0.9300
C53 C54 1.366(4)
C53 H53 0.9300
C54 C55 1.404(3)
C54 H54 0.9300
C55 C59 1.504(4)
C56 C58 1.511(4)
C56 C57 1.525(4)
C56 H56 0.9800
C57 H57A 0.9600
C57 H57B 0.9600
C57 H57C 0.9600
C58 H58A 0.9600
C58 H58B 0.9600
C58 H58C 0.9600
C59 C60 1.531(4)
C59 C61 1.535(4)
C59 H59 0.9800
C60 H60A 0.9600
C60 H60B 0.9600
C60 H60C 0.9600
C61 H61A 0.9600
C61 H61B 0.9600
C61 H61C 0.9600

loop_
_geom_torsion_atom_site_label_1
_geom_torsion_atom_site_label_2
_geom_torsion_atom_site_label_3
_geom_torsion_atom_site_label_4
_geom_torsion
N3 Al1 N1 C1 158.24(14)
C3 Al1 N1 C1 10.71(15)
C25 Al1 N1 C1 -114.60(16)
C24 Al1 N1 C1 -167.35(13)
N3 Al1 N1 C12 -14.40(18)
C3 Al1 N1 C12 -161.93(17)
C25 Al1 N1 C12 72.76(19)
C24 Al1 N1 C12 20.0(2)
C3 Al1 N3 C24 -111.61(15)
N1 Al1 N3 C24 131.47(11)
C25 Al1 N3 C24 -0.08(11)
C3 Al1 N3 C26 53.1(3)
N1 Al1 N3 C26 -63.8(2)
C25 Al1 N3 C26 164.6(2)
C24 Al1 N3 C26 164.7(3)
C12 N1 C1 C2 167.97(18)
Al1 N1 C1 C2 -4.9(2)
C12 N1 C1 C8 -15.8(3)
Al1 N1 C1 C8 171.29(18)
N1 C1 C2 C3 -7.8(3)
C8 C1 C2 C3 175.4(2)
C1 C2 C3 C4 -178.2(2)
C1 C2 C3 Al1 15.5(2)
N3 Al1 C3 C2 -138.31(15)
N1 Al1 C3 C2 -13.80(15)
C25 Al1 C3 C2 125.40(15)
C24 Al1 C3 C2 163.85(13)
N3 Al1 C3 C4 58.0(3)
N1 Al1 C3 C4 -177.5(2)
C25 Al1 C3 C4 -38.3(2)
C24 Al1 C3 C4 0.1(3)
C2 C3 C4 C5 70.1(4)
Al1 C3 C4 C5 -128.1(3)
C2 C3 C4 C6 -54.2(3)
Al1 C3 C4 C6 107.6(3)
C2 C3 C4 C7 -171.1(2)
Al1 C3 C4 C7 -9.2(3)
N1 C1 C8 C9 15.8(4)
C2 C1 C8 C9 -168.0(3)
N1 C1 C8 C10 -104.5(3)
C2 C1 C8 C10 71.7(3)
N1 C1 C8 C11 139.5(3)
C2 C1 C8 C11 -44.3(3)
C1 N1 C12 C17 97.8(3)
Al1 N1 C12 C17 -90.5(2)
C1 N1 C12 C13 -83.3(3)
Al1 N1 C12 C13 88.4(2)
C17 C12 C13 C14 -8.9(4)
N1 C12 C13 C14 172.2(2)
C17 C12 C13 C18 169.6(2)
N1 C12 C13 C18 -9.3(3)
C12 C13 C14 C15 3.5(4)
C18 C13 C14 C15 -175.1(3)
C13 C14 C15 C16 2.4(5)
C14 C15 C16 C17 -3.2(5)
C13 C12 C17 C16 8.2(4)
N1 C12 C17 C16 -173.0(2)
C13 C12 C17 C21 -171.8(2)
N1 C12 C17 C21 7.0(4)
C15 C16 C17 C12 -2.0(4)
C15 C16 C17 C21 178.0(3)
C14 C13 C18 C20 -87.3(3)
C12 C13 C18 C20 94.2(3)
C14 C13 C18 C19 38.2(4)
C12 C13 C18 C19 -140.3(2)
C12 C17 C21 C23 101.0(3)
C16 C17 C21 C23 -79.0(3)
C12 C17 C21 C22 -134.7(3)
C16 C17 C21 C22 45.3(4)
C38 N5 C24 N3 -169.52(19)
C38 N5 C24 C25 4.6(4)
C38 N5 C24 Al1 -150.3(8)
C26 N3 C24 N5 6.3(3)
Al1 N3 C24 N5 175.77(17)
C26 N3 C24 C25 -169.42(16)
Al1 N3 C24 C25 0.10(14)
C26 N3 C24 Al1 -169.5(2)
N3 Al1 C24 N5 -21.8(9)
C3 Al1 C24 N5 93.9(9)
N1 Al1 C24 N5 -89.2(9)
C25 Al1 C24 N5 158.1(9)
C3 Al1 C24 N3 115.66(15)
N1 Al1 C24 N3 -67.48(14)
C25 Al1 C24 N3 179.88(17)
N3 Al1 C24 C25 -179.88(17)
C3 Al1 C24 C25 -64.23(16)
N1 Al1 C24 C25 112.63(12)
C50 N4 C25 C24 -168.27(18)
C50 N4 C25 Al1 -15.7(4)
N5 C24 C25 N4 -7.5(3)
N3 C24 C25 N4 167.41(17)
Al1 C24 C25 N4 167.5(2)
N5 C24 C25 Al1 -175.0(2)
N3 C24 C25 Al1 -0.09(13)
N3 Al1 C25 N4 -155.9(3)
C3 Al1 C25 N4 -14.7(3)
N1 Al1 C25 N4 99.3(3)
C24 Al1 C25 N4 -156.0(4)
N3 Al1 C25 C24 0.07(10)
C3 Al1 C25 C24 141.26(11)
N1 Al1 C25 C24 -104.73(12)
C24 N3 C26 C31 -67.3(2)
Al1 N3 C26 C31 130.0(2)
C24 N3 C26 C27 112.0(2)
Al1 N3 C26 C27 -50.8(3)
C31 C26 C27 C28 1.2(3)
N3 C26 C27 C28 -178.1(2)
C31 C26 C27 C32 179.0(2)
N3 C26 C27 C32 -0.2(3)
C26 C27 C28 C29 -0.1(4)
C32 C27 C28 C29 -178.0(3)
C27 C28 C29 C30 -0.9(5)
C28 C29 C30 C31 0.8(5)
C29 C30 C31 C26 0.3(4)
C29 C30 C31 C35 -178.3(3)
C27 C26 C31 C30 -1.3(3)
N3 C26 C31 C30 177.9(2)
C27 C26 C31 C35 177.2(2)
N3 C26 C31 C35 -3.5(3)
C28 C27 C32 C34 67.2(3)
C26 C27 C32 C34 -110.6(3)
C28 C27 C32 C33 -56.6(4)
C26 C27 C32 C33 125.6(3)
C30 C31 C35 C36 66.1(3)
C26 C31 C35 C36 -112.4(3)
C30 C31 C35 C37 -57.7(3)
C26 C31 C35 C37 123.8(3)
C24 N5 C38 C43 -80.1(3)
C24 N5 C38 C39 109.3(2)
C43 C38 C39 C40 0.9(3)
N5 C38 C39 C40 171.7(2)
C43 C38 C39 C44 -176.8(2)
N5 C38 C39 C44 -5.9(3)
C38 C39 C40 C41 -0.4(4)
C44 C39 C40 C41 177.1(3)
C39 C40 C41 C42 -0.3(5)
C40 C41 C42 C43 0.7(5)
N5 C38 C43 C42 -170.6(2)
C39 C38 C43 C42 -0.5(3)
N5 C38 C43 C47 8.8(4)
C39 C38 C43 C47 178.8(2)
C41 C42 C43 C38 -0.3(4)
C41 C42 C43 C47 -179.6(3)
C40 C39 C44 C46 31.6(4)
C38 C39 C44 C46 -150.9(2)
C40 C39 C44 C45 -95.0(3)
C38 C39 C44 C45 82.6(3)
C38 C43 C47 C49 121.0(3)
C42 C43 C47 C49 -59.7(3)
C38 C43 C47 C48 -114.9(3)
C42 C43 C47 C48 64.4(3)
C25 N4 C50 C55 -63.2(3)
C25 N4 C50 C51 122.9(2)
C55 C50 C51 C52 4.0(3)
N4 C50 C51 C52 178.1(2)
C55 C50 C51 C56 -173.7(2)
N4 C50 C51 C56 0.5(3)
C50 C51 C52 C53 -2.4(4)
C56 C51 C52 C53 175.3(3)
C51 C52 C53 C54 0.0(4)
C52 C53 C54 C55 0.9(4)
C51 C50 C55 C54 -3.1(3)
N4 C50 C55 C54 -176.7(2)
C51 C50 C55 C59 174.6(2)
N4 C50 C55 C59 1.1(3)
C53 C54 C55 C50 0.7(4)
C53 C54 C55 C59 -177.2(2)
C52 C51 C56 C58 -91.1(3)
C50 C51 C56 C58 86.5(3)
C52 C51 C56 C57 33.9(4)
C50 C51 C56 C57 -148.5(3)
C50 C55 C59 C60 -111.9(3)
C54 C55 C59 C60 65.9(3)
C50 C55 C59 C61 124.3(2)
C54 C55 C59 C61 -58.0(3)
